data_7155718
loop_
_publ_author_name
'Liu, Tao'
'Tian, Jun'
'Gao, Wenchao'
'Chang, Hong hong'
'Liu, Qiang'
'Li, Xing'
'Wei, Wen long'

_publ_section_title
;
 Intermolecular Sulfenoamination of Alkenes with Sulfonylamides and
 N-Sulfanylsuccinimides to Access beta-Sulfonylamino Sulfides and
 Dihydrobenzothiazines
;
_journal_name_full 'Org. Biomol. Chem.'
_journal_paper_doi 10.1039/C7OB01225J
_journal_year 2017
_chemical_formula_sum 'C19 H23 N O2 S2'
_chemical_formula_weight 361.50
_space_group_crystal_system monoclinic
_space_group_IT_number 14
_space_group_name_Hall '-P 2ybc'
_space_group_name_H-M_alt 'P 1 21/c 1'
_symmetry_space_group_name_Hall '-P 2ybc'
_symmetry_space_group_name_H-M 'P 1 21/c 1'
_atom_sites_solution_hydrogens geom
_audit_creation_method SHELXL-2014/7
_audit_update_record
;
2017-01-18 deposited with the CCDC.
2017-06-22 downloaded from the CCDC.
;
_cell_angle_alpha 90
_cell_angle_beta 110.1130(10)
_cell_angle_gamma 90
_cell_formula_units_Z 4
_cell_length_a 10.7682(5)
_cell_length_b 18.6312(8)
_cell_length_c 10.2412(5)
_cell_measurement_reflns_used 7764
_cell_measurement_temperature 284(2)
_cell_measurement_theta_max 28.17
_cell_measurement_theta_min 2.97
_cell_volume 1929.34(15)
_computing_structure_refinement 'SHELXL-2014/7 (Sheldrick, 2014)'
_diffrn_ambient_temperature 284(2)
_diffrn_measured_fraction_theta_full 0.992
_diffrn_measured_fraction_theta_max 0.992
_diffrn_measurement_device_type 'Bruker APEX-II CCD'
_diffrn_measurement_method '\f and \w scans'
_diffrn_radiation_type MoK\a
_diffrn_radiation_wavelength 0.71073
_diffrn_reflns_av_R_equivalents 0.0305
_diffrn_reflns_av_unetI/netI 0.0278
_diffrn_reflns_Laue_measured_fraction_full 0.992
_diffrn_reflns_Laue_measured_fraction_max 0.992
_diffrn_reflns_limit_h_max 14
_diffrn_reflns_limit_h_min -14
_diffrn_reflns_limit_k_max 24
_diffrn_reflns_limit_k_min -19
_diffrn_reflns_limit_l_max 13
_diffrn_reflns_limit_l_min -13
_diffrn_reflns_number 18068
_diffrn_reflns_point_group_measured_fraction_full 0.992
_diffrn_reflns_point_group_measured_fraction_max 0.992
_diffrn_reflns_theta_full 25.242
_diffrn_reflns_theta_max 28.246
_diffrn_reflns_theta_min 2.973
_exptl_absorpt_coefficient_mu 0.286
_exptl_absorpt_correction_type multi-scan
_exptl_absorpt_process_details SADABS
_exptl_crystal_colour colorless
_exptl_crystal_density_diffrn 1.245
_exptl_crystal_description block
_exptl_crystal_F_000 768
_exptl_crystal_size_max 0.300
_exptl_crystal_size_mid 0.250
_exptl_crystal_size_min 0.180
_exptl_transmission_factor_max 0.7457
_exptl_transmission_factor_min 0.6882
_refine_diff_density_max 0.496
_refine_diff_density_min -0.423
_refine_diff_density_rms 0.040
_refine_ls_extinction_method none
_refine_ls_goodness_of_fit_ref 1.007
_refine_ls_hydrogen_treatment constr
_refine_ls_matrix_type full
_refine_ls_number_parameters 219
_refine_ls_number_reflns 4730
_refine_ls_number_restraints 0
_refine_ls_restrained_S_all 1.007
_refine_ls_R_factor_all 0.0773
_refine_ls_R_factor_gt 0.0530
_refine_ls_shift/su_max 0.002
_refine_ls_shift/su_mean 0.000
_refine_ls_structure_factor_coef Fsqd
_refine_ls_weighting_details 'w=1/[\s^2^(Fo^2^)+(0.0807P)^2^+0.6578P] where P=(Fo^2^+2Fc^2^)/3'
_refine_ls_weighting_scheme calc
_refine_ls_wR_factor_gt 0.1430
_refine_ls_wR_factor_ref 0.1627
_reflns_Friedel_coverage 0.000
_reflns_number_gt 3414
_reflns_number_total 4730
_reflns_threshold_expression 'I > 2\s(I)'
_cod_data_source_file c7ob01225j2.cif
_cod_data_source_block 161024C
_cod_depositor_comments
;
The following automatic conversions were performed:

'_exptl_absorpt_correction_type' value 'Multi-scan' changed to
'multi-scan' according to
/home/data/users/saulius/crontab/automatic-downloads/rss-feeds/RSC/lib/dictionaries/cif_core.dic
dictionary named 'cif_core.dic' version 2.4.2 from 2011-04-26.

Automatic conversion script
Id: cif_fix_values 4973 2017-02-22 13:04:09Z antanas 
;
_cod_database_code 7155718
_shelx_shelxl_version_number 2014/7
_shelx_space_group_comment
;
The symmetry employed for this shelxl refinement is uniquely defined
by the following loop, which should always be used as a source of
symmetry information in preference to the above space-group names.
They are only intended as comments.
;
_shelx_estimated_absorpt_t_min 0.919
_shelx_estimated_absorpt_t_max 0.950

loop_
_space_group_symop_operation_xyz
'x, y, z'
'-x, y+1/2, -z+1/2'
'-x, -y, -z'
'x, -y-1/2, z-1/2'

loop_
_atom_site_label
_atom_site_type_symbol
_atom_site_fract_x
_atom_site_fract_y
_atom_site_fract_z
_atom_site_U_iso_or_equiv
_atom_site_adp_type
_atom_site_occupancy
_atom_site_site_symmetry_order
_atom_site_calc_flag
_atom_site_refinement_flags_posn
_atom_site_refinement_flags_adp
S1 S 0.29736(6) 0.58694(3) 0.76066(6) 0.06055(19) Uani 1 1 d . .
C1 C 0.5545(3) 0.61017(15) 0.8120(3) 0.0796(8) Uani 1 1 d . .
H1A H 0.5733 0.6384 0.8963 0.095 Uiso 1 1 calc R U
H1B H 0.5329 0.6422 0.7327 0.095 Uiso 1 1 calc R U
O1 O 0.22337(17) 0.52969(11) 0.79189(19) 0.0773(5) Uani 1 1 d . .
N1 N 0.44736(17) 0.55866(9) 0.79723(17) 0.0536(4) Uani 1 1 d . .
S2 S 0.50818(7) 0.34168(3) 0.78435(7) 0.0712(2) Uani 1 1 d . .
C2 C 0.6674(3) 0.56245(18) 0.8189(4) 0.0992(10) Uani 1 1 d . .
H2A H 0.7082 0.5426 0.9115 0.119 Uiso 1 1 calc R U
H2B H 0.7337 0.5879 0.7926 0.119 Uiso 1 1 calc R U
O2 O 0.3069(2) 0.65463(10) 0.8286(2) 0.0904(6) Uani 1 1 d . .
C4 C 0.4725(2) 0.48936(11) 0.7392(2) 0.0512(5) Uani 1 1 d . .
H4 H 0.4013 0.4792 0.6513 0.061 Uiso 1 1 calc R U
C3 C 0.6009(3) 0.50362(18) 0.7131(3) 0.0820(8) Uani 1 1 d . .
H3A H 0.5839 0.5201 0.6187 0.098 Uiso 1 1 calc R U
H3B H 0.6553 0.4608 0.7292 0.098 Uiso 1 1 calc R U
C6 C 0.3700(2) 0.33100(11) 0.6302(2) 0.0536(5) Uani 1 1 d . .
C5 C 0.4811(3) 0.42977(12) 0.8437(2) 0.0616(6) Uani 1 1 d . .
H5A H 0.3996 0.4290 0.8642 0.074 Uiso 1 1 calc R U
H5B H 0.5527 0.4406 0.9294 0.074 Uiso 1 1 calc R U
C7 C 0.3887(2) 0.29490(12) 0.5210(3) 0.0621(5) Uani 1 1 d . .
H7 H 0.4719 0.2771 0.5303 0.075 Uiso 1 1 calc R U
C9 C 0.1599(2) 0.31141(13) 0.3788(3) 0.0674(6) Uani 1 1 d . .
C8 C 0.2848(3) 0.28501(15) 0.3982(3) 0.0732(7) Uani 1 1 d . .
H8 H 0.2992 0.2598 0.3264 0.088 Uiso 1 1 calc R U
C10 C 0.0490(3) 0.3056(2) 0.2406(4) 0.1083(11) Uani 1 1 d . .
H10A H -0.0333 0.2987 0.2560 0.162 Uiso 1 1 calc R U
H10B H 0.0650 0.2656 0.1896 0.162 Uiso 1 1 calc R U
H10C H 0.0446 0.3490 0.1885 0.162 Uiso 1 1 calc R U
C11 C 0.1421(2) 0.34570(14) 0.4900(3) 0.0735(7) Uani 1 1 d . .
H11 H 0.0585 0.3629 0.4812 0.088 Uiso 1 1 calc R U
C12 C 0.2442(3) 0.35527(14) 0.6137(3) 0.0706(6) Uani 1 1 d . .
H12 H 0.2286 0.3783 0.6871 0.085 Uiso 1 1 calc R U
C13 C 0.23168(19) 0.60106(11) 0.5796(2) 0.0533(5) Uani 1 1 d . .
C14 C 0.1543(2) 0.54838(12) 0.4942(2) 0.0593(5) Uani 1 1 d . .
H14 H 0.1362 0.5059 0.5320 0.071 Uiso 1 1 calc R U
C15 C 0.1044(2) 0.55964(15) 0.3524(3) 0.0728(7) Uani 1 1 d . .
H15 H 0.0509 0.5248 0.2951 0.087 Uiso 1 1 calc R U
C16 C 0.1321(3) 0.62147(17) 0.2940(3) 0.0770(7) Uani 1 1 d . .
C17 C 0.0796(4) 0.6320(3) 0.1367(3) 0.1230(14) Uani 1 1 d . .
H17A H 0.0118 0.5973 0.0948 0.185 Uiso 1 1 calc R U
H17B H 0.1505 0.6260 0.1009 0.185 Uiso 1 1 calc R U
H17C H 0.0436 0.6795 0.1153 0.185 Uiso 1 1 calc R U
C18 C 0.2101(3) 0.67307(15) 0.3803(3) 0.0773(7) Uani 1 1 d . .
H18 H 0.2302 0.7148 0.3419 0.093 Uiso 1 1 calc R U
C19 C 0.2590(2) 0.66403(12) 0.5222(3) 0.0661(6) Uani 1 1 d . .
H19 H 0.3098 0.6998 0.5793 0.079 Uiso 1 1 calc R U

loop_
_atom_site_aniso_label
_atom_site_aniso_U_11
_atom_site_aniso_U_22
_atom_site_aniso_U_33
_atom_site_aniso_U_23
_atom_site_aniso_U_13
_atom_site_aniso_U_12
S1 0.0599(3) 0.0626(3) 0.0599(3) -0.0053(2) 0.0217(3) 0.0101(3)
C1 0.0655(15) 0.0666(15) 0.0944(19) 0.0065(14) 0.0117(13) -0.0130(12)
O1 0.0696(10) 0.0943(13) 0.0799(11) 0.0114(10) 0.0407(9) 0.0044(9)
N1 0.0515(9) 0.0542(10) 0.0502(9) -0.0027(7) 0.0113(7) 0.0017(8)
S2 0.0735(4) 0.0597(4) 0.0670(4) 0.0051(3) 0.0069(3) 0.0172(3)
C2 0.0587(15) 0.100(2) 0.129(3) 0.028(2) 0.0205(16) -0.0043(15)
O2 0.1020(15) 0.0788(12) 0.0825(13) -0.0252(10) 0.0217(11) 0.0245(11)
C4 0.0543(11) 0.0569(11) 0.0406(9) 0.0002(8) 0.0143(8) 0.0067(9)
C3 0.0679(16) 0.103(2) 0.0851(19) 0.0121(16) 0.0385(14) 0.0145(15)
C6 0.0572(11) 0.0435(10) 0.0588(12) 0.0047(9) 0.0184(9) 0.0036(9)
C5 0.0761(14) 0.0615(13) 0.0440(11) 0.0035(9) 0.0163(10) 0.0084(11)
C7 0.0554(12) 0.0579(12) 0.0766(15) -0.0050(11) 0.0273(11) 0.0014(10)
C9 0.0606(13) 0.0576(13) 0.0768(16) -0.0031(11) 0.0144(11) -0.0133(11)
C8 0.0730(15) 0.0774(16) 0.0712(15) -0.0196(13) 0.0275(12) -0.0125(13)
C10 0.0790(19) 0.120(3) 0.100(2) -0.015(2) -0.0020(17) -0.0257(19)
C11 0.0533(12) 0.0679(15) 0.0951(19) -0.0027(13) 0.0201(12) 0.0054(11)
C12 0.0665(14) 0.0722(15) 0.0759(16) -0.0085(12) 0.0282(12) 0.0116(12)
C13 0.0409(9) 0.0529(11) 0.0630(12) 0.0021(9) 0.0139(8) 0.0068(8)
C14 0.0489(11) 0.0566(12) 0.0692(14) -0.0013(10) 0.0162(10) 0.0006(9)
C15 0.0521(12) 0.0806(17) 0.0753(16) -0.0126(13) 0.0086(11) 0.0059(11)
C16 0.0611(14) 0.095(2) 0.0682(15) 0.0152(14) 0.0139(12) 0.0250(14)
C17 0.126(3) 0.150(4) 0.074(2) 0.024(2) 0.0090(19) 0.037(3)
C18 0.0616(14) 0.0734(16) 0.0896(19) 0.0276(14) 0.0168(13) 0.0118(12)
C19 0.0503(11) 0.0532(12) 0.0835(17) 0.0086(11) 0.0085(11) 0.0054(9)

loop_
_atom_type_symbol
_atom_type_description
_atom_type_scat_dispersion_real
_atom_type_scat_dispersion_imag
_atom_type_scat_source
C C 0.0033 0.0016 'International Tables Vol C Tables 4.2.6.8 and 6.1.1.4'
H H 0.0000 0.0000 'International Tables Vol C Tables 4.2.6.8 and 6.1.1.4'
N N 0.0061 0.0033 'International Tables Vol C Tables 4.2.6.8 and 6.1.1.4'
O O 0.0106 0.0060 'International Tables Vol C Tables 4.2.6.8 and 6.1.1.4'
S S 0.1246 0.1234 'International Tables Vol C Tables 4.2.6.8 and 6.1.1.4'

loop_
_geom_angle_atom_site_label_1
_geom_angle_atom_site_label_2
_geom_angle_atom_site_label_3
_geom_angle
O2 S1 O1 120.12(13)
O2 S1 N1 106.06(11)
O1 S1 N1 107.10(10)
O2 S1 C13 108.45(12)
O1 S1 C13 107.07(11)
N1 S1 C13 107.46(9)
N1 C1 C2 102.4(2)
N1 C1 H1A 111.3
C2 C1 H1A 111.3
N1 C1 H1B 111.3
C2 C1 H1B 111.3
H1A C1 H1B 109.2
C1 N1 C4 111.43(19)
C1 N1 S1 119.88(16)
C4 N1 S1 119.74(14)
C6 S2 C5 102.61(10)
C1 C2 C3 102.6(2)
C1 C2 H2A 111.2
C3 C2 H2A 111.2
C1 C2 H2B 111.2
C3 C2 H2B 111.2
H2A C2 H2B 109.2
N1 C4 C3 102.74(19)
N1 C4 C5 109.19(16)
C3 C4 C5 114.3(2)
N1 C4 H4 110.1
C3 C4 H4 110.1
C5 C4 H4 110.1
C4 C3 C2 103.4(2)
C4 C3 H3A 111.1
C2 C3 H3A 111.1
C4 C3 H3B 111.1
C2 C3 H3B 111.1
H3A C3 H3B 109.0
C12 C6 C7 118.1(2)
C12 C6 S2 124.10(18)
C7 C6 S2 117.78(17)
C4 C5 S2 113.80(15)
C4 C5 H5A 108.8
S2 C5 H5A 108.8
C4 C5 H5B 108.8
S2 C5 H5B 108.8
H5A C5 H5B 107.7
C8 C7 C6 120.4(2)
C8 C7 H7 119.8
C6 C7 H7 119.8
C11 C9 C8 116.9(2)
C11 C9 C10 121.2(3)
C8 C9 C10 121.8(3)
C7 C8 C9 121.9(2)
C7 C8 H8 119.0
C9 C8 H8 119.0
C9 C10 H10A 109.5
C9 C10 H10B 109.5
H10A C10 H10B 109.5
C9 C10 H10C 109.5
H10A C10 H10C 109.5
H10B C10 H10C 109.5
C12 C11 C9 121.9(2)
C12 C11 H11 119.1
C9 C11 H11 119.1
C11 C12 C6 120.7(2)
C11 C12 H12 119.7
C6 C12 H12 119.7
C14 C13 C19 120.0(2)
C14 C13 S1 119.65(17)
C19 C13 S1 120.31(18)
C15 C14 C13 119.2(2)
C15 C14 H14 120.4
C13 C14 H14 120.4
C16 C15 C14 121.3(2)
C16 C15 H15 119.3
C14 C15 H15 119.3
C15 C16 C18 118.7(2)
C15 C16 C17 120.6(3)
C18 C16 C17 120.7(3)
C16 C17 H17A 109.5
C16 C17 H17B 109.5
H17A C17 H17B 109.5
C16 C17 H17C 109.5
H17A C17 H17C 109.5
H17B C17 H17C 109.5
C19 C18 C16 121.3(3)
C19 C18 H18 119.4
C16 C18 H18 119.4
C18 C19 C13 119.4(2)
C18 C19 H19 120.3
C13 C19 H19 120.3

loop_
_geom_bond_atom_site_label_1
_geom_bond_atom_site_label_2
_geom_bond_distance
S1 O2 1.4270(18)
S1 O1 1.4317(19)
S1 N1 1.6158(18)
S1 C13 1.762(2)
C1 N1 1.467(3)
C1 C2 1.488(4)
C1 H1A 0.9700
C1 H1B 0.9700
N1 C4 1.484(3)
S2 C6 1.769(2)
S2 C5 1.808(2)
C2 C3 1.535(5)
C2 H2A 0.9700
C2 H2B 0.9700
C4 C3 1.519(3)
C4 C5 1.522(3)
C4 H4 0.9800
C3 H3A 0.9700
C3 H3B 0.9700
C6 C12 1.382(3)
C6 C7 1.378(3)
C5 H5A 0.9700
C5 H5B 0.9700
C7 C8 1.378(4)
C7 H7 0.9300
C9 C11 1.375(4)
C9 C8 1.381(4)
C9 C10 1.509(4)
C8 H8 0.9300
C10 H10A 0.9600
C10 H10B 0.9600
C10 H10C 0.9600
C11 C12 1.375(4)
C11 H11 0.9300
C12 H12 0.9300
C13 C14 1.386(3)
C13 C19 1.388(3)
C14 C15 1.380(3)
C14 H14 0.9300
C15 C16 1.377(4)
C15 H15 0.9300
C16 C18 1.379(4)
C16 C17 1.526(4)
C17 H17A 0.9600
C17 H17B 0.9600
C17 H17C 0.9600
C18 C19 1.375(4)
C18 H18 0.9300
C19 H19 0.9300

loop_
_geom_torsion_atom_site_label_1
_geom_torsion_atom_site_label_2
_geom_torsion_atom_site_label_3
_geom_torsion_atom_site_label_4
_geom_torsion
C2 C1 N1 C4 -23.0(3)
C2 C1 N1 S1 -170.1(2)
O2 S1 N1 C1 -34.3(2)
O1 S1 N1 C1 -163.71(18)
C13 S1 N1 C1 81.5(2)
O2 S1 N1 C4 -178.73(16)
O1 S1 N1 C4 51.86(18)
C13 S1 N1 C4 -62.89(17)
N1 C1 C2 C3 38.5(3)
C1 N1 C4 C3 -2.6(2)
S1 N1 C4 C3 144.62(17)
C1 N1 C4 C5 119.2(2)
S1 N1 C4 C5 -93.63(19)
N1 C4 C3 C2 26.4(2)
C5 C4 C3 C2 -91.8(3)
C1 C2 C3 C4 -41.0(3)
C5 S2 C6 C12 -37.3(2)
C5 S2 C6 C7 144.13(18)
N1 C4 C5 S2 178.80(14)
C3 C4 C5 S2 -66.8(2)
C6 S2 C5 C4 -58.8(2)
C12 C6 C7 C8 1.4(4)
S2 C6 C7 C8 -179.89(19)
C6 C7 C8 C9 1.0(4)
C11 C9 C8 C7 -2.6(4)
C10 C9 C8 C7 175.1(3)
C8 C9 C11 C12 1.8(4)
C10 C9 C11 C12 -175.9(3)
C9 C11 C12 C6 0.6(4)
C7 C6 C12 C11 -2.2(4)
S2 C6 C12 C11 179.2(2)
O2 S1 C13 C14 -148.61(18)
O1 S1 C13 C14 -17.6(2)
N1 S1 C13 C14 97.14(18)
O2 S1 C13 C19 32.5(2)
O1 S1 C13 C19 163.47(18)
N1 S1 C13 C19 -81.76(19)
C19 C13 C14 C15 -0.5(3)
S1 C13 C14 C15 -179.38(17)
C13 C14 C15 C16 1.3(3)
C14 C15 C16 C18 -0.8(4)
C14 C15 C16 C17 178.1(3)
C15 C16 C18 C19 -0.6(4)
C17 C16 C18 C19 -179.5(3)
C16 C18 C19 C13 1.5(4)
C14 C13 C19 C18 -0.9(3)
S1 C13 C19 C18 178.00(18)
